data_8107222
loop_
_publ_author_name
'Li, Zhang'
'Hai-yan, Yu'
'Ying-lei, Wang'
'Ru-lin, Li'
'Ying-han, Cao'

_publ_section_title
;
 Crystal structure of
 bis(\m2-benzoato-k2O:O&#x2032;)-bis(\m2-benzoato-k3O,O&#x2032;:O&#x2032;)dinitrato-k2O,O&#x2032;-bis(phenanthroline-k2
 N,N&#x2032;)dierbium(III), C52H36Er2N6O14
;
_journal_issue 5
_journal_name_full 'Zeitschrift f\"ur Kristallographie - New Crystal Structures'
_journal_page_first 807
_journal_page_last 809
_journal_paper_doi 10.1515/ncrs-2022-0169
_journal_volume 237
_journal_year 2022
_chemical_formula_moiety 'C52 H36 Er2 N6 O14'
_chemical_formula_sum 'C52 H36 Er2 N6 O14'
_chemical_formula_weight 1303.39
_space_group_crystal_system triclinic
_space_group_IT_number 2
_space_group_name_Hall '-P 1'
_space_group_name_H-M_alt 'P -1'
_atom_sites_solution_hydrogens geom
_cell_angle_alpha 85.030(4)
_cell_angle_beta 81.502(4)
_cell_angle_gamma 68.925(4)
_cell_formula_units_Z 1
_cell_length_a 10.6499(5)
_cell_length_b 11.0111(5)
_cell_length_c 11.0380(6)
_cell_measurement_reflns_used 6483
_cell_measurement_temperature 293(2)
_cell_measurement_theta_max 26.3080
_cell_measurement_theta_min 3.1628
_cell_volume 1193.77(11)
_computing_cell_refinement
;
CrysAlisPro, Oxford Diffraction Ltd.,
Version 1.171.33.66 (release 28-04-2010 CrysAlis171 .NET)
(compiled Apr 28 2010,14:27:37) [1]
;
_computing_data_collection
;
CrysAlisPro, Oxford Diffraction Ltd.,
Version 1.171.33.66 (release 28-04-2010 CrysAlis171 .NET)
(compiled Apr 28 2010,14:27:37) [1]
;
_computing_data_reduction
;
CrysAlisPro, Oxford Diffraction Ltd.,
Version 1.171.33.66 (release 28-04-2010 CrysAlis171 .NET)
(compiled Apr 28 2010,14:27:37) [1]
;
_computing_molecular_graphics 'Olex2 1.3 (Dolomanov et al., 2009) [2]'
_computing_publication_material 'Olex2 1.3 (Dolomanov et al., 2009) [2]'
_computing_structure_refinement 'SHELXL 2018/3 (Sheldrick, 2015) [3]'
_computing_structure_solution 'SHELXT 2014/5 (Sheldrick, 2014) [4]'
_diffrn_ambient_temperature 293(2)
_diffrn_detector_area_resol_mean 16.2542
_diffrn_measured_fraction_theta_full 0.998
_diffrn_measured_fraction_theta_max 0.998
_diffrn_measurement_details
;
#__ type_ start__ end____ width___ exp.time_
  1 omega  -51.00   48.00   1.0000    1.5000
omega____ theta____ kappa____ phi______ frames
    -       18.4204  -77.0000 -120.0000 99

#__ type_ start__ end____ width___ exp.time_
  2 omega   62.00   89.00   1.0000    1.5000
omega____ theta____ kappa____ phi______ frames
    -       18.4204   49.0000   16.0000 27

#__ type_ start__ end____ width___ exp.time_
  3 omega  -12.00   82.00   1.0000    1.5000
omega____ theta____ kappa____ phi______ frames
    -       18.4204   77.0000   90.0000 94

#__ type_ start__ end____ width___ exp.time_
  4 omega  -50.00   44.00   1.0000    1.5000
omega____ theta____ kappa____ phi______ frames
    -       18.4204  -77.0000  -30.0000 94

#__ type_ start__ end____ width___ exp.time_
  5 omega   38.00   66.00   1.0000    1.5000
omega____ theta____ kappa____ phi______ frames
    -       18.4204  179.0000 -120.0000 28

#__ type_ start__ end____ width___ exp.time_
  6 omega  -29.00   11.00   1.0000    1.5000
omega____ theta____ kappa____ phi______ frames
    -      -19.0454  -77.0000  120.0000 40
;
_diffrn_measurement_device_type 'Xcalibur, Eos, Gemini'
_diffrn_measurement_method '\w scans'
_diffrn_orient_matrix_UB_11 0.0373677000
_diffrn_orient_matrix_UB_12 0.0410018000
_diffrn_orient_matrix_UB_13 -0.0220881000
_diffrn_orient_matrix_UB_21 0.0528676000
_diffrn_orient_matrix_UB_22 -0.0379552000
_diffrn_orient_matrix_UB_23 0.0344837000
_diffrn_orient_matrix_UB_31 0.0313778000
_diffrn_orient_matrix_UB_32 -0.0406238000
_diffrn_orient_matrix_UB_33 -0.0504983000
_diffrn_radiation_monochromator graphite
_diffrn_radiation_type 'Mo K\a'
_diffrn_radiation_wavelength 0.71073
_diffrn_reflns_av_R_equivalents 0.0227
_diffrn_reflns_av_unetI/netI 0.0418
_diffrn_reflns_Laue_measured_fraction_full 0.998
_diffrn_reflns_Laue_measured_fraction_max 0.998
_diffrn_reflns_limit_h_max 11
_diffrn_reflns_limit_h_min -13
_diffrn_reflns_limit_k_max 13
_diffrn_reflns_limit_k_min -13
_diffrn_reflns_limit_l_max 11
_diffrn_reflns_limit_l_min -13
_diffrn_reflns_number 8402
_diffrn_reflns_point_group_measured_fraction_full 0.998
_diffrn_reflns_point_group_measured_fraction_max 0.998
_diffrn_reflns_theta_full 25.242
_diffrn_reflns_theta_max 26.365
_diffrn_reflns_theta_min 3.169
_diffrn_source 'Enhance (Mo) X-ray Source'
_exptl_absorpt_coefficient_mu 3.568
_exptl_absorpt_correction_T_max 1.00000
_exptl_absorpt_correction_T_min 0.76381
_exptl_absorpt_correction_type multi-scan
_exptl_absorpt_process_details
;
CrysAlisPro, Oxford Diffraction Ltd.,
Version 1.171.33.66 (release 28-04-2010 CrysAlis171 .NET)
(compiled Apr 28 2010,14:27:37)
Empirical absorption correction using spherical harmonics,
 implemented in SCALE3 ABSPACK scaling algorithm.
;
_exptl_crystal_colour pink
_exptl_crystal_density_diffrn 1.813
_exptl_crystal_description block
_exptl_crystal_F_000 638
_exptl_crystal_size_max 0.23
_exptl_crystal_size_mid 0.15
_exptl_crystal_size_min 0.12
_refine_diff_density_max 0.764
_refine_diff_density_min -0.699
_refine_diff_density_rms 0.098
_refine_ls_extinction_coef .
_refine_ls_extinction_method none
_refine_ls_goodness_of_fit_ref 1.008
_refine_ls_hydrogen_treatment constr
_refine_ls_matrix_type full
_refine_ls_number_parameters 334
_refine_ls_number_reflns 4875
_refine_ls_number_restraints 0
_refine_ls_restrained_S_all 1.008
_refine_ls_R_factor_all 0.0316
_refine_ls_R_factor_gt 0.0263
_refine_ls_shift/su_max 0.001
_refine_ls_shift/su_mean 0.000
_refine_ls_structure_factor_coef Fsqd
_refine_ls_weighting_details 'w=1/[\s^2^(Fo^2^)+(0.0297P)^2^] where P=(Fo^2^+2Fc^2^)/3'
_refine_ls_weighting_scheme calc
_refine_ls_wR_factor_gt 0.0581
_refine_ls_wR_factor_ref 0.0592
_reflns_Friedel_coverage 0.000
_reflns_Friedel_fraction_full .
_reflns_Friedel_fraction_max .
_reflns_number_gt 4318
_reflns_number_total 4875
_reflns_threshold_expression 'I > 2\s(I)'
_cod_data_source_file suppl_j_ncrs-2022-0169_suppl.cif
_cod_data_source_block 1
_cod_database_code 8107222
_shelx_space_group_comment
;
The symmetry employed for this shelxl refinement is uniquely defined
by the following loop, which should always be used as a source of
symmetry information in preference to the above space-group names.
They are only intended as comments.
;
_shelx_estimated_absorpt_t_max 0.674
_shelx_estimated_absorpt_t_min 0.494
_reflns_odcompleteness_completeness 99.77
_reflns_odcompleteness_iscentric 1
_reflns_odcompleteness_theta 26.32
_olex2_refinement_description
;
1. Fixed Uiso
 At 1.2 times of:
  All C(H) groups
2.a Aromatic/amide H refined with riding coordinates:
 C5(H5), C8(H8), C10(H10), C12(H12), C13(H13), C14(H14), C15(H15), C16(H16),
 C17(H17), C18(H18), C19(H19), C20(H20), C21(H21), C22(H22), C23(H23), C24(H24),
  C25(H25), C26(H26)
;
_olex2_submission_special_instructions 'No special instructions were received'

loop_
_space_group_symop_operation_xyz
'x, y, z'
'-x, -y, -z'

loop_
_atom_site_label
_atom_site_type_symbol
_atom_site_fract_x
_atom_site_fract_y
_atom_site_fract_z
_atom_site_U_iso_or_equiv
_atom_site_adp_type
_atom_site_occupancy
_atom_site_site_symmetry_order
_atom_site_calc_flag
_atom_site_refinement_flags_posn
_atom_site_refinement_flags_adp
_atom_site_refinement_flags_occupancy
_atom_site_disorder_assembly
_atom_site_disorder_group
Er1 Er 0.62749(2) 0.49462(2) 0.35076(2) 0.02363(6) Uani 1 1 d . . . . .
O1 O 0.7367(2) 0.3681(2) 0.5096(2) 0.0306(6) Uani 1 1 d . . . . .
O2 O 0.4977(3) 0.3730(2) 0.4412(2) 0.0308(6) Uani 1 1 d . . . . .
O3 O 0.5891(2) 0.3603(2) 0.6743(2) 0.0285(6) Uani 1 1 d . . . . .
O4 O 0.3486(3) 0.3222(2) 0.5738(2) 0.0328(6) Uani 1 1 d . . . . .
O5 O 0.7569(3) 0.3118(3) 0.2250(3) 0.0362(6) Uani 1 1 d . . . . .
O6 O 0.5561(3) 0.4124(3) 0.1753(3) 0.0373(6) Uani 1 1 d . . . . .
N1 N 0.8757(3) 0.4901(3) 0.3003(3) 0.0278(7) Uani 1 1 d . . . . .
N2 N 0.6678(4) 0.3224(3) 0.1541(3) 0.0344(8) Uani 1 1 d . . . . .
N3 N 0.6804(3) 0.6131(3) 0.1519(3) 0.0265(7) Uani 1 1 d . . . . .
C1 C 0.4309(3) 0.2986(3) 0.4786(3) 0.0246(8) Uani 1 1 d . . . . .
O7 O 0.6936(3) 0.2469(3) 0.0713(3) 0.0552(9) Uani 1 1 d . . . . .
C2 C 0.7051(4) 0.3212(3) 0.6129(3) 0.0252(8) Uani 1 1 d . . . . .
C3 C 0.9061(4) 0.5616(3) 0.2027(3) 0.0277(8) Uani 1 1 d . . . . .
C4 C 0.8035(4) 0.6271(3) 0.1241(3) 0.0273(8) Uani 1 1 d . . . . .
C5 C 0.5896(4) 0.6686(4) 0.0755(4) 0.0354(9) Uani 1 1 d . . . . .
H5 H 0.506615 0.656583 0.092396 0.042 Uiso 1 1 calc R U . . .
C6 C 0.4526(4) 0.1803(3) 0.4090(3) 0.0287(8) Uani 1 1 d . . . . .
C7 C 0.8142(4) 0.2112(3) 0.6677(3) 0.0266(8) Uani 1 1 d . . . . .
C8 C 0.9712(4) 0.4306(4) 0.3704(4) 0.0382(10) Uani 1 1 d . . . . .
H8 H 0.950884 0.381181 0.437978 0.046 Uiso 1 1 calc R U . . .
C9 C 0.8331(4) 0.7003(4) 0.0208(4) 0.0398(10) Uani 1 1 d . . . . .
C10 C 0.7931(4) 0.1676(4) 0.7871(4) 0.0353(9) Uani 1 1 d . . . . .
H10 H 0.709946 0.206551 0.833838 0.042 Uiso 1 1 calc R U . . .
C11 C 1.0361(4) 0.5720(4) 0.1733(4) 0.0353(9) Uani 1 1 d . . . . .
C12 C 0.5699(4) 0.1235(4) 0.3314(4) 0.0406(10) Uani 1 1 d . . . . .
H12 H 0.638831 0.157971 0.321832 0.049 Uiso 1 1 calc R U . . .
C13 C 0.7317(5) 0.7601(4) -0.0551(4) 0.0501(12) Uani 1 1 d . . . . .
H13 H 0.747657 0.810603 -0.123463 0.060 Uiso 1 1 calc R U . . .
C14 C 1.1016(4) 0.4370(4) 0.3494(4) 0.0450(11) Uani 1 1 d . . . . .
H14 H 1.165146 0.394487 0.402711 0.054 Uiso 1 1 calc R U . . .
C15 C 0.3514(5) 0.1272(4) 0.4245(4) 0.0399(10) Uani 1 1 d . . . . .
H15 H 0.273272 0.163472 0.478704 0.048 Uiso 1 1 calc R U . . .
C16 C 0.6094(5) 0.7438(4) -0.0283(4) 0.0467(11) Uani 1 1 d . . . . .
H16 H 0.541182 0.781887 -0.078147 0.056 Uiso 1 1 calc R U . . .
C17 C 1.0613(5) 0.6472(4) 0.0670(4) 0.0504(13) Uani 1 1 d . . . . .
H17 H 1.146301 0.654664 0.048146 0.060 Uiso 1 1 calc R U . . .
C18 C 1.1332(4) 0.5060(4) 0.2505(4) 0.0456(11) Uani 1 1 d . . . . .
H18 H 1.219982 0.509601 0.233762 0.055 Uiso 1 1 calc R U . . .
C19 C 0.9373(4) 0.1497(4) 0.5999(4) 0.0497(11) Uani 1 1 d . . . . .
H19 H 0.953409 0.176230 0.518666 0.060 Uiso 1 1 calc R U . . .
C20 C 0.8933(5) 0.0668(4) 0.8385(4) 0.0483(11) Uani 1 1 d . . . . .
H20 H 0.877347 0.038601 0.919271 0.058 Uiso 1 1 calc R U . . .
C21 C 0.9661(5) 0.7073(5) -0.0065(4) 0.0519(12) Uani 1 1 d . . . . .
H21 H 0.986551 0.754128 -0.075996 0.062 Uiso 1 1 calc R U . . .
C22 C 0.4812(7) -0.0336(4) 0.2814(5) 0.0676(17) Uani 1 1 d . . . . .
H22 H 0.490113 -0.104517 0.236533 0.081 Uiso 1 1 calc R U . . .
C23 C 1.0148(5) 0.0091(4) 0.7713(5) 0.0576(13) Uani 1 1 d . . . . .
H23 H 1.083009 -0.057440 0.806375 0.069 Uiso 1 1 calc R U . . .
C24 C 1.0369(5) 0.0491(5) 0.6516(5) 0.0679(16) Uani 1 1 d . . . . .
H24 H 1.119620 0.008088 0.604909 0.082 Uiso 1 1 calc R U . . .
C25 C 0.5850(6) 0.0161(4) 0.2682(4) 0.0582(14) Uani 1 1 d . . . . .
H25 H 0.664613 -0.023139 0.216757 0.070 Uiso 1 1 calc R U . . .
C26 C 0.3665(6) 0.0207(4) 0.3594(5) 0.0592(14) Uani 1 1 d . . . . .
H26 H 0.297988 -0.014347 0.368936 0.071 Uiso 1 1 calc R U . . .

loop_
_atom_site_aniso_label
_atom_site_aniso_U_11
_atom_site_aniso_U_22
_atom_site_aniso_U_33
_atom_site_aniso_U_23
_atom_site_aniso_U_13
_atom_site_aniso_U_12
Er1 0.01997(9) 0.02657(9) 0.02402(9) -0.00122(6) -0.00156(6) -0.00818(7)
O1 0.0208(13) 0.0395(15) 0.0294(15) 0.0067(12) -0.0038(11) -0.0097(12)
O2 0.0341(15) 0.0299(13) 0.0352(15) 0.0023(12) -0.0073(12) -0.0189(12)
O3 0.0179(13) 0.0327(14) 0.0295(14) 0.0011(11) -0.0022(11) -0.0034(11)
O4 0.0298(15) 0.0311(14) 0.0403(16) -0.0099(12) 0.0040(12) -0.0154(12)
O5 0.0271(15) 0.0409(16) 0.0415(17) -0.0135(13) -0.0003(12) -0.0118(13)
O6 0.0369(17) 0.0396(16) 0.0385(16) -0.0045(13) -0.0101(13) -0.0146(14)
N1 0.0198(16) 0.0320(17) 0.0308(17) -0.0024(14) -0.0017(13) -0.0084(14)
N2 0.042(2) 0.0371(19) 0.0285(18) -0.0060(15) 0.0085(15) -0.0240(17)
N3 0.0251(16) 0.0289(16) 0.0234(16) -0.0012(13) 0.0002(13) -0.0084(14)
C1 0.0205(18) 0.0223(17) 0.032(2) -0.0012(15) -0.0087(16) -0.0068(15)
O7 0.068(2) 0.069(2) 0.0367(18) -0.0302(16) 0.0119(16) -0.0355(18)
C2 0.0234(19) 0.0250(18) 0.029(2) -0.0035(15) -0.0063(15) -0.0086(16)
C3 0.026(2) 0.0280(19) 0.031(2) -0.0093(16) 0.0046(16) -0.0129(16)
C4 0.032(2) 0.0269(19) 0.0249(19) -0.0083(15) 0.0050(16) -0.0151(17)
C5 0.035(2) 0.039(2) 0.029(2) 0.0001(18) -0.0031(17) -0.0099(19)
C6 0.035(2) 0.0233(18) 0.027(2) 0.0015(15) -0.0064(16) -0.0093(17)
C7 0.0233(19) 0.0251(18) 0.031(2) -0.0022(16) -0.0039(15) -0.0076(16)
C8 0.027(2) 0.042(2) 0.045(3) 0.006(2) -0.0084(18) -0.0111(19)
C9 0.053(3) 0.038(2) 0.032(2) -0.0045(18) 0.006(2) -0.024(2)
C10 0.032(2) 0.035(2) 0.031(2) -0.0016(17) -0.0047(17) -0.0029(18)
C11 0.029(2) 0.040(2) 0.042(2) -0.0130(19) 0.0053(18) -0.0206(19)
C12 0.048(3) 0.028(2) 0.038(2) 0.0027(18) -0.003(2) -0.0066(19)
C13 0.072(3) 0.044(3) 0.034(2) 0.012(2) -0.003(2) -0.026(2)
C14 0.021(2) 0.052(3) 0.062(3) -0.001(2) -0.008(2) -0.011(2)
C15 0.052(3) 0.031(2) 0.044(3) -0.0007(19) -0.010(2) -0.021(2)
C16 0.057(3) 0.051(3) 0.033(2) 0.010(2) -0.012(2) -0.020(2)
C17 0.046(3) 0.062(3) 0.057(3) -0.018(3) 0.016(2) -0.041(3)
C18 0.027(2) 0.051(3) 0.065(3) -0.020(2) 0.002(2) -0.020(2)
C19 0.040(3) 0.047(3) 0.046(3) 0.010(2) 0.004(2) -0.002(2)
C20 0.052(3) 0.043(2) 0.037(2) 0.008(2) -0.010(2) -0.001(2)
C21 0.063(3) 0.058(3) 0.045(3) 0.002(2) 0.010(2) -0.042(3)
C22 0.128(5) 0.032(3) 0.044(3) -0.008(2) -0.026(3) -0.022(3)
C23 0.047(3) 0.043(3) 0.064(3) 0.012(2) -0.016(3) 0.006(2)
C24 0.035(3) 0.058(3) 0.077(4) 0.011(3) 0.010(3) 0.014(2)
C25 0.082(4) 0.036(3) 0.040(3) -0.006(2) 0.001(3) -0.002(3)
C26 0.096(4) 0.044(3) 0.059(3) -0.002(2) -0.026(3) -0.044(3)

loop_
_atom_type_symbol
_atom_type_description
_atom_type_scat_dispersion_real
_atom_type_scat_dispersion_imag
_atom_type_scat_source
C C 0.0033 0.0016 'International Tables Vol C Tables 4.2.6.8 and 6.1.1.4'
H H 0.0000 0.0000 'International Tables Vol C Tables 4.2.6.8 and 6.1.1.4'
Er Er -0.2586 4.9576 'International Tables Vol C Tables 4.2.6.8 and 6.1.1.4'
N N 0.0061 0.0033 'International Tables Vol C Tables 4.2.6.8 and 6.1.1.4'
O O 0.0106 0.0060 'International Tables Vol C Tables 4.2.6.8 and 6.1.1.4'

loop_
_geom_angle_atom_site_label_1
_geom_angle_atom_site_label_2
_geom_angle_atom_site_label_3
_geom_angle
_geom_angle_site_symmetry_1
_geom_angle_site_symmetry_3
O1 Er1 Er1 68.46(6) . 2_666
O1 Er1 O2 74.28(8) . 2_666
O1 Er1 O2 72.39(9) . .
O1 Er1 O3 136.88(9) . 2_666
O1 Er1 O4 89.18(9) . 2_666
O1 Er1 O5 85.68(9) . .
O1 Er1 O6 126.06(9) . .
O1 Er1 N1 75.90(9) . .
O1 Er1 N2 107.03(9) . .
O1 Er1 N3 139.75(9) . .
O1 Er1 C1 81.90(9) . 2_666
O2 Er1 Er1 35.36(5) 2_666 2_666
O2 Er1 Er1 42.88(6) . 2_666
O2 Er1 O2 78.24(8) . 2_666
O2 Er1 O3 79.60(9) . 2_666
O2 Er1 O4 128.47(9) . 2_666
O2 Er1 O5 87.77(9) . .
O2 Er1 O6 74.40(9) . .
O2 Er1 N1 143.00(9) . .
O2 Er1 N2 157.11(8) 2_666 .
O2 Er1 N2 80.47(8) . .
O2 Er1 N3 143.11(9) . .
O2 Er1 C1 25.81(8) 2_666 2_666
O2 Er1 C1 104.04(10) . 2_666
O3 Er1 Er1 68.67(6) 2_666 2_666
O3 Er1 O2 68.30(8) 2_666 2_666
O3 Er1 O4 83.18(9) 2_666 2_666
O3 Er1 O5 125.79(9) 2_666 .
O3 Er1 O6 74.18(9) 2_666 .
O3 Er1 N1 137.39(9) 2_666 .
O3 Er1 N2 99.69(9) 2_666 .
O3 Er1 N3 80.06(9) 2_666 .
O3 Er1 C1 73.78(9) 2_666 2_666
O4 Er1 Er1 85.62(6) 2_666 2_666
O4 Er1 O2 50.30(8) 2_666 2_666
O4 Er1 O5 139.59(9) 2_666 .
O4 Er1 O6 144.37(9) 2_666 .
O4 Er1 N1 68.72(9) 2_666 .
O4 Er1 N2 150.62(9) 2_666 .
O4 Er1 N3 78.75(9) 2_666 .
O4 Er1 C1 24.51(9) 2_666 2_666
O5 Er1 Er1 128.49(7) . 2_666
O5 Er1 O2 158.22(9) . 2_666
O5 Er1 O6 51.68(9) . .
O5 Er1 N1 71.16(9) . .
O5 Er1 N2 26.12(9) . .
O5 Er1 N3 79.70(9) . .
O5 Er1 C1 159.28(9) . 2_666
O6 Er1 Er1 110.29(7) . 2_666
O6 Er1 O2 136.69(8) . 2_666
O6 Er1 N1 111.18(9) . .
O6 Er1 N2 25.57(9) . .
O6 Er1 N3 70.60(9) . .
O6 Er1 C1 147.64(9) . 2_666
N1 Er1 Er1 136.08(7) . 2_666
N1 Er1 O2 110.93(8) . 2_666
N1 Er1 N2 91.19(9) . .
N1 Er1 C1 89.69(9) . 2_666
N2 Er1 Er1 122.85(6) . 2_666
N2 Er1 C1 170.97(10) . 2_666
N3 Er1 Er1 146.47(7) . 2_666
N3 Er1 O2 121.27(8) . 2_666
N3 Er1 N1 63.91(9) . .
N3 Er1 N2 73.06(9) . .
N3 Er1 C1 99.34(10) . 2_666
C1 Er1 Er1 61.16(7) 2_666 2_666
C2 O1 Er1 138.0(2) . .
Er1 O2 Er1 101.76(8) . 2_666
C1 O2 Er1 85.2(2) . 2_666
C1 O2 Er1 173.0(2) . .
C2 O3 Er1 138.1(2) . 2_666
C1 O4 Er1 103.8(2) . 2_666
N2 O5 Er1 98.3(2) . .
N2 O6 Er1 93.7(2) . .
C3 N1 Er1 118.6(2) . .
C8 N1 Er1 123.6(3) . .
C8 N1 C3 117.5(3) . .
O5 N2 Er1 55.60(16) . .
O6 N2 Er1 60.76(17) . .
O6 N2 O5 116.3(3) . .
O7 N2 Er1 175.9(3) . .
O7 N2 O5 120.4(3) . .
O7 N2 O6 123.2(3) . .
C4 N3 Er1 120.1(2) . .
C5 N3 Er1 122.4(2) . .
C5 N3 C4 117.3(3) . .
O2 C1 Er1 68.98(18) . 2_666
O2 C1 C6 119.9(3) . .
O4 C1 Er1 51.68(16) . 2_666
O4 C1 O2 120.6(3) . .
O4 C1 C6 119.5(3) . .
C6 C1 Er1 170.3(3) . 2_666
O1 C2 O3 125.1(3) . .
O1 C2 C7 117.5(3) . .
O3 C2 C7 117.4(3) . .
N1 C3 C4 118.6(3) . .
N1 C3 C11 122.4(4) . .
C11 C3 C4 119.0(4) . .
N3 C4 C3 118.2(3) . .
N3 C4 C9 122.0(4) . .
C9 C4 C3 119.8(3) . .
N3 C5 H5 117.7 . .
N3 C5 C16 124.6(4) . .
C16 C5 H5 117.7 . .
C12 C6 C1 121.9(3) . .
C12 C6 C15 119.7(3) . .
C15 C6 C1 118.4(3) . .
C10 C7 C2 120.8(3) . .
C19 C7 C2 121.2(4) . .
C19 C7 C10 118.0(4) . .
N1 C8 H8 118.0 . .
N1 C8 C14 123.9(4) . .
C14 C8 H8 118.0 . .
C4 C9 C21 119.5(4) . .
C13 C9 C4 118.1(4) . .
C13 C9 C21 122.3(4) . .
C7 C10 H10 119.4 . .
C7 C10 C20 121.2(4) . .
C20 C10 H10 119.4 . .
C3 C11 C17 119.1(4) . .
C18 C11 C3 117.3(4) . .
C18 C11 C17 123.6(4) . .
C6 C12 H12 120.0 . .
C25 C12 C6 120.0(4) . .
C25 C12 H12 120.0 . .
C9 C13 H13 120.2 . .
C16 C13 C9 119.7(4) . .
C16 C13 H13 120.2 . .
C8 C14 H14 120.7 . .
C18 C14 C8 118.6(4) . .
C18 C14 H14 120.7 . .
C6 C15 H15 120.1 . .
C26 C15 C6 119.8(4) . .
C26 C15 H15 120.1 . .
C5 C16 H16 120.9 . .
C13 C16 C5 118.1(4) . .
C13 C16 H16 120.9 . .
C11 C17 H17 119.1 . .
C21 C17 C11 121.9(4) . .
C21 C17 H17 119.1 . .
C11 C18 H18 119.9 . .
C14 C18 C11 120.1(4) . .
C14 C18 H18 119.9 . .
C7 C19 H19 119.7 . .
C7 C19 C24 120.6(4) . .
C24 C19 H19 119.7 . .
C10 C20 H20 120.0 . .
C23 C20 C10 120.0(4) . .
C23 C20 H20 120.0 . .
C9 C21 H21 119.6 . .
C17 C21 C9 120.7(4) . .
C17 C21 H21 119.6 . .
C25 C22 H22 119.8 . .
C26 C22 H22 119.8 . .
C26 C22 C25 120.4(4) . .
C20 C23 H23 120.1 . .
C20 C23 C24 119.8(4) . .
C24 C23 H23 120.1 . .
C19 C24 H24 119.8 . .
C23 C24 C19 120.4(4) . .
C23 C24 H24 119.8 . .
C12 C25 C22 119.7(5) . .
C12 C25 H25 120.1 . .
C22 C25 H25 120.1 . .
C15 C26 H26 119.9 . .
C22 C26 C15 120.2(5) . .
C22 C26 H26 119.9 . .

loop_
_geom_bond_atom_site_label_1
_geom_bond_atom_site_label_2
_geom_bond_distance
_geom_bond_site_symmetry_2
Er1 Er1 3.9287(4) 2_666
Er1 O1 2.320(2) .
Er1 O2 2.731(3) 2_666
Er1 O2 2.322(2) .
Er1 O3 2.327(2) 2_666
Er1 O4 2.355(2) 2_666
Er1 O5 2.409(3) .
Er1 O6 2.526(2) .
Er1 N1 2.603(3) .
Er1 N2 2.889(3) .
Er1 N3 2.550(3) .
Er1 C1 2.915(3) 2_666
O1 C2 1.261(4) .
O2 C1 1.274(4) .
O3 C2 1.261(4) .
O4 C1 1.245(4) .
O5 N2 1.285(4) .
O6 N2 1.250(4) .
N1 C3 1.348(5) .
N1 C8 1.315(5) .
N2 O7 1.222(4) .
N3 C4 1.362(4) .
N3 C5 1.321(5) .
C1 C6 1.498(5) .
C2 C7 1.500(5) .
C3 C4 1.440(5) .
C3 C11 1.417(5) .
C4 C9 1.403(5) .
C5 H5 0.9300 .
C5 C16 1.390(6) .
C6 C12 1.379(5) .
C6 C15 1.383(5) .
C7 C10 1.378(5) .
C7 C19 1.377(5) .
C8 H8 0.9300 .
C8 C14 1.401(5) .
C9 C13 1.401(6) .
C9 C21 1.432(6) .
C10 H10 0.9300 .
C10 C20 1.383(5) .
C11 C17 1.426(6) .
C11 C18 1.391(6) .
C12 H12 0.9300 .
C12 C25 1.373(6) .
C13 H13 0.9300 .
C13 C16 1.364(6) .
C14 H14 0.9300 .
C14 C18 1.347(6) .
C15 H15 0.9300 .
C15 C26 1.376(6) .
C16 H16 0.9300 .
C17 H17 0.9300 .
C17 C21 1.338(7) .
C18 H18 0.9300 .
C19 H19 0.9300 .
C19 C24 1.380(6) .
C20 H20 0.9300 .
C20 C23 1.354(6) .
C21 H21 0.9300 .
C22 H22 0.9300 .
C22 C25 1.383(7) .
C22 C26 1.358(8) .
C23 H23 0.9300 .
C23 C24 1.370(7) .
C24 H24 0.9300 .
C25 H25 0.9300 .
C26 H26 0.9300 .

loop_
_geom_torsion_atom_site_label_1
_geom_torsion_atom_site_label_2
_geom_torsion_atom_site_label_3
_geom_torsion_atom_site_label_4
_geom_torsion
_geom_torsion_site_symmetry_1
_geom_torsion_site_symmetry_2
_geom_torsion_site_symmetry_3
_geom_torsion_site_symmetry_4
Er1 O1 C2 O3 -18.8(6) . . . .
Er1 O1 C2 C7 161.8(2) . . . .
Er1 O2 C1 O4 3.1(3) 2_666 . . .
Er1 O2 C1 C6 -175.9(3) 2_666 . . .
Er1 O3 C2 O1 7.1(6) 2_666 . . .
Er1 O3 C2 C7 -173.5(2) 2_666 . . .
Er1 O4 C1 O2 -3.7(4) 2_666 . . .
Er1 O4 C1 C6 175.3(3) 2_666 . . .
Er1 O5 N2 O6 -1.6(3) . . . .
Er1 O5 N2 O7 178.6(3) . . . .
Er1 O6 N2 O5 1.5(3) . . . .
Er1 O6 N2 O7 -178.7(3) . . . .
Er1 N1 C3 C4 -5.9(4) . . . .
Er1 N1 C3 C11 175.7(3) . . . .
Er1 N1 C8 C14 -174.3(3) . . . .
Er1 N3 C4 C3 6.6(4) . . . .
Er1 N3 C4 C9 -174.9(3) . . . .
Er1 N3 C5 C16 174.1(3) . . . .
O1 C2 C7 C10 170.5(3) . . . .
O1 C2 C7 C19 -10.4(5) . . . .
O2 C1 C6 C12 22.0(5) . . . .
O2 C1 C6 C15 -158.4(4) . . . .
O3 C2 C7 C10 -8.8(5) . . . .
O3 C2 C7 C19 170.2(4) . . . .
O4 C1 C6 C12 -157.0(4) . . . .
O4 C1 C6 C15 22.6(5) . . . .
N1 C3 C4 N3 -0.4(5) . . . .
N1 C3 C4 C9 -178.9(3) . . . .
N1 C3 C11 C17 178.6(3) . . . .
N1 C3 C11 C18 -0.8(5) . . . .
N1 C8 C14 C18 -1.3(6) . . . .
N3 C4 C9 C13 0.0(6) . . . .
N3 C4 C9 C21 -177.5(4) . . . .
N3 C5 C16 C13 1.2(6) . . . .
C1 C6 C12 C25 -179.2(4) . . . .
C1 C6 C15 C26 178.3(4) . . . .
C2 C7 C10 C20 -179.6(3) . . . .
C2 C7 C19 C24 179.7(4) . . . .
C3 N1 C8 C14 -0.1(6) . . . .
C3 C4 C9 C13 178.5(3) . . . .
C3 C4 C9 C21 1.0(5) . . . .
C3 C11 C17 C21 -0.7(6) . . . .
C3 C11 C18 C14 -0.7(6) . . . .
C4 N3 C5 C16 -2.3(6) . . . .
C4 C3 C11 C17 0.2(5) . . . .
C4 C3 C11 C18 -179.2(3) . . . .
C4 C9 C13 C16 -1.2(6) . . . .
C4 C9 C21 C17 -1.5(6) . . . .
C5 N3 C4 C3 -176.8(3) . . . .
C5 N3 C4 C9 1.7(5) . . . .
C6 C12 C25 C22 1.0(7) . . . .
C6 C15 C26 C22 0.9(7) . . . .
C7 C10 C20 C23 -0.1(7) . . . .
C7 C19 C24 C23 -0.2(8) . . . .
C8 N1 C3 C4 179.6(3) . . . .
C8 N1 C3 C11 1.2(5) . . . .
C8 C14 C18 C11 1.7(6) . . . .
C9 C13 C16 C5 0.7(7) . . . .
C10 C7 C19 C24 -1.2(6) . . . .
C10 C20 C23 C24 -1.4(8) . . . .
C11 C3 C4 N3 178.1(3) . . . .
C11 C3 C4 C9 -0.4(5) . . . .
C11 C17 C21 C9 1.3(7) . . . .
C12 C6 C15 C26 -2.1(6) . . . .
C13 C9 C21 C17 -178.9(4) . . . .
C15 C6 C12 C25 1.1(6) . . . .
C17 C11 C18 C14 179.9(4) . . . .
C18 C11 C17 C21 178.7(4) . . . .
C19 C7 C10 C20 1.4(6) . . . .
C20 C23 C24 C19 1.5(8) . . . .
C21 C9 C13 C16 176.2(4) . . . .
C25 C22 C26 C15 1.2(8) . . . .
C26 C22 C25 C12 -2.2(8) . . . .
